data_7710359
loop_
_publ_author_name
'King, David M.'
'Atkinson, Benjamin E.'
'Chatelain, Lucile'
'Gregson, Matthew'
'Seed, John A.'
'Wooles, Ashley J.'
'Kaltsoyannis, Nikolas'
'Liddle, Stephen T.'

_publ_section_title
;
 Uranium--nitride chemistry: uranium--uranium electronic communication
 mediated by nitride bridges
;
_journal_name_full 'Dalton Transactions'
_journal_paper_doi 10.1039/D2DT00998F
_journal_year 2022
_chemical_formula_moiety 'C66 H150 Li4 N10 Si6 U2'
_chemical_formula_sum 'C66 H150 Li4 N10 Si6 U2'
_chemical_formula_weight 1756.31
_chemical_properties_physical Air-sensitive,Moisture-sensitive
_space_group_crystal_system triclinic
_space_group_IT_number 2
_space_group_name_Hall '-P 1'
_space_group_name_H-M_alt 'P -1'
_atom_sites_solution_hydrogens geom
_atom_sites_solution_primary heavy
_audit_creation_date 2021-07-05
_audit_creation_method
;
Olex2 1.2
(compiled 2018.05.29 svn.r3508 for OlexSys, GUI svn.r5506)
;
_audit_update_record
;
2021-10-15 deposited with the CCDC.	2022-05-20 downloaded from the CCDC.
;
_cell_angle_alpha 100.569(2)
_cell_angle_beta 105.912(2)
_cell_angle_gamma 110.139(2)
_cell_formula_units_Z 1
_cell_length_a 11.7485(3)
_cell_length_b 13.3689(3)
_cell_length_c 15.0115(4)
_cell_measurement_reflns_used 10181
_cell_measurement_temperature 120(2)
_cell_measurement_theta_max 74.1620
_cell_measurement_theta_min 3.2020
_cell_volume 2025.52(10)
_computing_cell_refinement
;
CrysAlisPro, Agilent Technologies,
Version 1.171.36.28a (release 18-03-2013 CrysAlis171 .NET)
(compiled Mar 18 2013,11:47:30)
;
_computing_data_collection
;
CrysAlisPro, Agilent Technologies,
Version 1.171.36.28a (release 18-03-2013 CrysAlis171 .NET)
(compiled Mar 18 2013,11:47:30)
;
_computing_data_reduction
;
CrysAlisPro, Agilent Technologies,
Version 1.171.36.28a (release 18-03-2013 CrysAlis171 .NET)
(compiled Mar 18 2013,11:47:30)
;
_computing_molecular_graphics 'Olex2 (Dolomanov et al., 2009)'
_computing_publication_material 'Olex2 (Dolomanov et al., 2009)'
_computing_structure_refinement 'ShelXL (Sheldrick, 2015)'
_computing_structure_solution 'XS (Sheldrick, 2008)'
_diffrn_ambient_temperature 120(2)
_diffrn_detector_area_resol_mean 10.6296
_diffrn_measured_fraction_theta_full 0.997
_diffrn_measured_fraction_theta_max 0.966
_diffrn_measurement_details
;
#__ type_ start__ end____ width___ exp.time_
  1 omega  -46.00  -18.00   1.0000    1.0000
omega____ theta____ kappa____ phi______ frames
    -      -38.5000   38.0000  -90.0000 28

#__ type_ start__ end____ width___ exp.time_
  2 omega -110.00  -19.00   1.0000    1.0000
omega____ theta____ kappa____ phi______ frames
    -      -38.5000  -38.0000  120.0000 91

#__ type_ start__ end____ width___ exp.time_
  3 omega  -39.00   35.00   1.0000    1.0000
omega____ theta____ kappa____ phi______ frames
    -      -38.5000   30.0000  -60.0000 74

#__ type_ start__ end____ width___ exp.time_
  4 omega    7.00   33.00   1.0000    1.0000
omega____ theta____ kappa____ phi______ frames
    -      -38.5000   38.0000   60.0000 26

#__ type_ start__ end____ width___ exp.time_
  5 omega   63.00  107.00   1.0000    1.0000
omega____ theta____ kappa____ phi______ frames
    -       39.0554 -147.0000 -149.0000 44

#__ type_ start__ end____ width___ exp.time_
  6 omega    6.00   93.00   1.0000    1.0000
omega____ theta____ kappa____ phi______ frames
    -       39.0554 -125.0000   60.0000 87

#__ type_ start__ end____ width___ exp.time_
  7 omega   33.00   86.00   1.0000    4.0000
omega____ theta____ kappa____ phi______ frames
    -      102.8295  -30.0000  -90.0000 53

#__ type_ start__ end____ width___ exp.time_
  8 omega   25.00  143.00   1.0000    4.0000
omega____ theta____ kappa____ phi______ frames
    -      102.8295  -15.0000  -60.0000 118

#__ type_ start__ end____ width___ exp.time_
  9 omega   30.00   91.00   1.0000    4.0000
omega____ theta____ kappa____ phi______ frames
    -      102.8295  -30.0000  150.0000 61

#__ type_ start__ end____ width___ exp.time_
 10 omega   48.00  115.00   1.0000    4.0000
omega____ theta____ kappa____ phi______ frames
    -      102.8295 -125.0000  120.0000 67

#__ type_ start__ end____ width___ exp.time_
 11 omega   32.00   57.00   1.0000    4.0000
omega____ theta____ kappa____ phi______ frames
    -      102.8295  -30.0000 -150.0000 25

#__ type_ start__ end____ width___ exp.time_
 12 omega   40.00   91.00   1.0000    4.0000
omega____ theta____ kappa____ phi______ frames
    -      102.8295  -30.0000   90.0000 51

#__ type_ start__ end____ width___ exp.time_
 13 omega   44.00  123.00   1.0000    4.0000
omega____ theta____ kappa____ phi______ frames
    -      102.8295  -77.0000  150.0000 79

#__ type_ start__ end____ width___ exp.time_
 14 omega   82.00  109.00   1.0000    4.0000
omega____ theta____ kappa____ phi______ frames
    -      102.8295  -94.0000 -120.0000 27

#__ type_ start__ end____ width___ exp.time_
 15 omega   91.00  166.00   1.0000    4.0000
omega____ theta____ kappa____ phi______ frames
    -      102.8295   45.0000  -60.0000 75

#__ type_ start__ end____ width___ exp.time_
 16 omega   93.00  118.00   1.0000    4.0000
omega____ theta____ kappa____ phi______ frames
    -      102.8295 -125.0000   60.0000 25

#__ type_ start__ end____ width___ exp.time_
 17 omega   96.00  122.00   1.0000    4.0000
omega____ theta____ kappa____ phi______ frames
    -      102.8295 -125.0000 -120.0000 26

#__ type_ start__ end____ width___ exp.time_
 18 omega  103.00  161.00   1.0000    4.0000
omega____ theta____ kappa____ phi______ frames
    -      102.8295  125.0000 -120.0000 58

#__ type_ start__ end____ width___ exp.time_
 19 omega   47.00   89.00   1.0000    4.0000
omega____ theta____ kappa____ phi______ frames
    -      102.8295  -45.0000  -30.0000 42

#__ type_ start__ end____ width___ exp.time_
 20 omega   32.00  132.00   1.0000    4.0000
omega____ theta____ kappa____ phi______ frames
    -      102.8295  -77.0000  -90.0000 100
;
_diffrn_measurement_device_type 'GV1000, Atlas'
_diffrn_measurement_method '\w scans'
_diffrn_orient_matrix_UB_11 0.0710683000
_diffrn_orient_matrix_UB_12 -0.0341159000
_diffrn_orient_matrix_UB_13 -0.0641157000
_diffrn_orient_matrix_UB_21 -0.1099790000
_diffrn_orient_matrix_UB_22 -0.0130849000
_diffrn_orient_matrix_UB_23 -0.0916175000
_diffrn_orient_matrix_UB_31 0.0732681000
_diffrn_orient_matrix_UB_32 0.1237138000
_diffrn_orient_matrix_UB_33 0.0086109000
_diffrn_radiation_monochromator mirror
_diffrn_radiation_type CuK\a
_diffrn_radiation_wavelength 1.54184
_diffrn_reflns_av_R_equivalents 0.0232
_diffrn_reflns_av_unetI/netI 0.0306
_diffrn_reflns_Laue_measured_fraction_full 0.997
_diffrn_reflns_Laue_measured_fraction_max 0.966
_diffrn_reflns_limit_h_max 14
_diffrn_reflns_limit_h_min -14
_diffrn_reflns_limit_k_max 16
_diffrn_reflns_limit_k_min -10
_diffrn_reflns_limit_l_max 16
_diffrn_reflns_limit_l_min -18
_diffrn_reflns_number 15012
_diffrn_reflns_point_group_measured_fraction_full 0.997
_diffrn_reflns_point_group_measured_fraction_max 0.966
_diffrn_reflns_theta_full 67.684
_diffrn_reflns_theta_max 74.518
_diffrn_reflns_theta_min 3.217
_diffrn_source 'GV1000 (Cu) X-ray Source'
_exptl_absorpt_coefficient_mu 12.323
_exptl_absorpt_correction_T_max 0.679
_exptl_absorpt_correction_T_min 0.330
_exptl_absorpt_correction_type gaussian
_exptl_absorpt_process_details
;
CrysAlisPro, Agilent Technologies,
Version 1.171.36.28a (release 18-03-2013 CrysAlis171 .NET)
(compiled Mar 18 2013,11:47:30)
Numerical absorption correction based on gaussian integration over
			a multifaceted crystal model
;
_exptl_crystal_colour 'clear reddish red'
_exptl_crystal_colour_lustre clear
_exptl_crystal_colour_modifier reddish
_exptl_crystal_colour_primary red
_exptl_crystal_density_diffrn 1.440
_exptl_crystal_description block
_exptl_crystal_F_000 896
_exptl_crystal_size_max 0.1466
_exptl_crystal_size_mid 0.0978
_exptl_crystal_size_min 0.0508
_refine_diff_density_max 1.305
_refine_diff_density_min -0.982
_refine_diff_density_rms 0.092
_refine_ls_extinction_method none
_refine_ls_goodness_of_fit_ref 1.032
_refine_ls_hydrogen_treatment constr
_refine_ls_matrix_type full
_refine_ls_number_parameters 414
_refine_ls_number_reflns 8018
_refine_ls_number_restraints 0
_refine_ls_restrained_S_all 1.032
_refine_ls_R_factor_all 0.0198
_refine_ls_R_factor_gt 0.0190
_refine_ls_shift/su_max 0.003
_refine_ls_shift/su_mean 0.000
_refine_ls_structure_factor_coef Fsqd
_refine_ls_weighting_details 'w=1/[\s^2^(Fo^2^)+(0.0256P)^2^] where P=(Fo^2^+2Fc^2^)/3'
_refine_ls_weighting_scheme calc
_refine_ls_wR_factor_gt 0.0448
_refine_ls_wR_factor_ref 0.0453
_reflns_Friedel_coverage 0.000
_reflns_number_gt 7784
_reflns_number_total 8018
_reflns_threshold_expression 'I > 2\s(I)'
_cod_data_source_file d2dt00998f2.cif
_cod_data_source_block 2
_cod_original_cell_volume 2025.53(10)
_cod_database_code 7710359
_shelx_shelxl_version_number 2018/3
_chemical_oxdiff_formula 'C66 H150 N10 Li4 Si6 U2'
_chemical_oxdiff_usercomment 'UDKIOU #12699 IN FOMBLIN FILM ON MICROMOUNT FOR DMK/STL'
_shelx_space_group_comment
;
The symmetry employed for this shelxl refinement is uniquely defined
by the following loop, which should always be used as a source of
symmetry information in preference to the above space-group names.
They are only intended as comments.
;
_reflns_odcompleteness_completeness 99.72
_reflns_odcompleteness_iscentric 1
_reflns_odcompleteness_theta 67.13
_olex2_refinement_description
;
1. Fixed Uiso
 At 1.2 times of:
  All C(H) groups, All C(H,H) groups
 At 1.5 times of:
  All C(H,H,H) groups
2.a Ternary CH refined with riding coordinates:
 C1(H1), C4(H4), C7(H7), C12(H12), C15(H15), C18(H18), C23(H23), C26(H26),
 C29(H29)
2.b Secondary CH2 refined with riding coordinates:
 C10(H10A,H10B), C11(H11A,H11B), C21(H21A,H21B), C22(H22A,H22B), C32(H32A,
 H32B), C33(H33A,H33B)
2.c Me refined with riding coordinates:
 C16(H16A,H16B,H16C)
2.d Idealised Me refined as rotating group:
 C2(H2A,H2B,H2C), C3(H3A,H3B,H3C), C5(H5A,H5B,H5C), C6(H6A,H6B,H6C), C8(H8A,
 H8B,H8C), C9(H9A,H9B,H9C), C13(H13A,H13B,H13C), C14(H14A,H14B,H14C), C17(H17A,
 H17B,H17C), C19(H19A,H19B,H19C), C20(H20A,H20B,H20C), C24(H24A,H24B,H24C),
 C25(H25A,H25B,H25C), C27(H27A,H27B,H27C), C28(H28A,H28B,H28C), C30(H30A,H30B,
 H30C), C31(H31A,H31B,H31C)
;
_olex2_submission_special_instructions 'No special instructions were received'

loop_
_space_group_symop_operation_xyz
'x, y, z'
'-x, -y, -z'

loop_
_atom_site_label
_atom_site_type_symbol
_atom_site_fract_x
_atom_site_fract_y
_atom_site_fract_z
_atom_site_U_iso_or_equiv
_atom_site_adp_type
_atom_site_occupancy
_atom_site_site_symmetry_order
_atom_site_calc_flag
_atom_site_refinement_flags_posn
_atom_site_refinement_flags_adp
_atom_site_refinement_flags_occupancy
_atom_site_disorder_assembly
_atom_site_disorder_group
U1 U 0.56638(2) 0.93602(2) 0.57371(2) 0.01071(3) Uani 1 1 d . . . . .
Si1 Si 0.32812(7) 0.76939(6) 0.67246(5) 0.01644(13) Uani 1 1 d . . . . .
Si2 Si 0.92048(6) 1.08605(5) 0.74266(5) 0.01511(13) Uani 1 1 d . . . . .
Si3 Si 0.33227(6) 0.57062(5) 0.18316(5) 0.01447(12) Uani 1 1 d . . . . .
N1 N 0.4684(2) 0.80644(17) 0.64805(16) 0.0156(4) Uani 1 1 d . . . . .
N2 N 0.7923(2) 0.99112(17) 0.63937(15) 0.0147(4) Uani 1 1 d . . . . .
N3 N 0.3864(2) 0.67473(18) 0.28985(15) 0.0164(4) Uani 1 1 d . . . . .
N4 N 0.6206(2) 0.74948(17) 0.53729(15) 0.0147(4) Uani 1 1 d . . . . .
N5 N 0.5376(2) 1.08737(17) 0.58057(15) 0.0129(4) Uani 1 1 d . . . . .
C1 C 0.2542(3) 0.8665(2) 0.6298(2) 0.0207(5) Uani 1 1 d . . . . .
H1 H 0.271210 0.873851 0.569055 0.025 Uiso 1 1 calc R . . . .
C2 C 0.1066(3) 0.8244(3) 0.6022(2) 0.0293(6) Uani 1 1 d . . . . .
H2A H 0.062672 0.753572 0.548971 0.044 Uiso 1 1 calc GR . . . .
H2B H 0.078544 0.880058 0.581067 0.044 Uiso 1 1 calc GR . . . .
H2C H 0.083983 0.812603 0.658732 0.044 Uiso 1 1 calc GR . . . .
C3 C 0.3221(3) 0.9852(2) 0.7020(2) 0.0250(6) Uani 1 1 d . . . . .
H3A H 0.295252 0.985231 0.758369 0.038 Uiso 1 1 calc GR . . . .
H3B H 0.297584 1.036417 0.670176 0.038 Uiso 1 1 calc GR . . . .
H3C H 0.416684 1.009815 0.723704 0.038 Uiso 1 1 calc GR . . . .
C4 C 0.2008(3) 0.6189(2) 0.6037(2) 0.0261(6) Uani 1 1 d . . . . .
H4 H 0.117587 0.615481 0.610966 0.031 Uiso 1 1 calc R . . . .
C5 C 0.2305(4) 0.5295(3) 0.6442(3) 0.0397(8) Uani 1 1 d . . . . .
H5A H 0.313060 0.531233 0.640490 0.060 Uiso 1 1 calc GR . . . .
H5B H 0.160281 0.455480 0.605844 0.060 Uiso 1 1 calc GR . . . .
H5C H 0.236996 0.544840 0.712278 0.060 Uiso 1 1 calc GR . . . .
C6 C 0.1739(3) 0.5874(3) 0.4946(2) 0.0310(7) Uani 1 1 d . . . . .
H6A H 0.163496 0.648037 0.470034 0.047 Uiso 1 1 calc GR . . . .
H6B H 0.093895 0.518487 0.460720 0.047 Uiso 1 1 calc GR . . . .
H6C H 0.246974 0.575449 0.482867 0.047 Uiso 1 1 calc GR . . . .
C7 C 0.3544(3) 0.7806(3) 0.8056(2) 0.0247(6) Uani 1 1 d . . . . .
H7 H 0.367948 0.712947 0.815430 0.030 Uiso 1 1 calc R . . . .
C8 C 0.2327(3) 0.7734(3) 0.8296(2) 0.0323(7) Uani 1 1 d . . . . .
H8A H 0.215208 0.838471 0.821814 0.048 Uiso 1 1 calc GR . . . .
H8B H 0.248073 0.772467 0.896958 0.048 Uiso 1 1 calc GR . . . .
H8C H 0.157618 0.704680 0.785354 0.048 Uiso 1 1 calc GR . . . .
C9 C 0.4754(3) 0.8816(3) 0.8796(2) 0.0338(7) Uani 1 1 d . . . . .
H9A H 0.552929 0.880742 0.867453 0.051 Uiso 1 1 calc GR . . . .
H9B H 0.483582 0.878061 0.945611 0.051 Uiso 1 1 calc GR . . . .
H9C H 0.467337 0.950751 0.873275 0.051 Uiso 1 1 calc GR . . . .
C10 C 0.5548(3) 0.7508(2) 0.67992(18) 0.0174(5) Uani 1 1 d . . . . .
H10A H 0.520679 0.703344 0.718307 0.021 Uiso 1 1 calc R . . . .
H10B H 0.642868 0.808325 0.722513 0.021 Uiso 1 1 calc R . . . .
C11 C 0.5642(2) 0.6784(2) 0.59314(18) 0.0164(5) Uani 1 1 d . . . . .
H11A H 0.619785 0.640186 0.616455 0.020 Uiso 1 1 calc R . . . .
H11B H 0.476387 0.620392 0.550416 0.020 Uiso 1 1 calc R . . . .
C12 C 0.8507(3) 1.1445(2) 0.82909(19) 0.0198(5) Uani 1 1 d . . . . .
H12 H 0.805143 1.185827 0.795772 0.024 Uiso 1 1 calc R . . . .
C13 C 0.7490(3) 1.0558(3) 0.8519(2) 0.0275(6) Uani 1 1 d . . . . .
H13A H 0.676854 1.005509 0.791149 0.041 Uiso 1 1 calc GR . . . .
H13B H 0.715955 1.092597 0.894753 0.041 Uiso 1 1 calc GR . . . .
H13C H 0.789229 1.012465 0.884252 0.041 Uiso 1 1 calc GR . . . .
C14 C 0.9570(3) 1.2302(2) 0.9243(2) 0.0258(6) Uani 1 1 d . . . . .
H14A H 1.000890 1.192457 0.961686 0.039 Uiso 1 1 calc GR . . . .
H14B H 0.917460 1.265069 0.962620 0.039 Uiso 1 1 calc GR . . . .
H14C H 1.020594 1.287997 0.909516 0.039 Uiso 1 1 calc GR . . . .
C15 C 1.0260(3) 1.2110(2) 0.7146(2) 0.0222(5) Uani 1 1 d . . . . .
H15 H 1.096471 1.264975 0.777064 0.027 Uiso 1 1 calc R . . . .
C16 C 0.9451(3) 1.2703(2) 0.6706(2) 0.0270(6) Uani 1 1 d . . . . .
H16A H 0.904119 1.292051 0.714949 0.040 Uiso 1 1 calc R . . . .
H16B H 1.001774 1.337356 0.660699 0.040 Uiso 1 1 calc R . . . .
H16C H 0.877544 1.219654 0.607945 0.040 Uiso 1 1 calc R . . . .
C17 C 1.0902(3) 1.1771(3) 0.6448(2) 0.0275(6) Uani 1 1 d . . . . .
H17A H 1.146403 1.143144 0.674583 0.041 Uiso 1 1 calc GR . . . .
H17B H 1.142580 1.243564 0.631713 0.041 Uiso 1 1 calc GR . . . .
H17C H 1.022560 1.122864 0.583516 0.041 Uiso 1 1 calc GR . . . .
C18 C 1.0353(3) 1.0246(2) 0.8019(2) 0.0233(6) Uani 1 1 d . . . . .
H18 H 1.047958 0.979784 0.747409 0.028 Uiso 1 1 calc R . . . .
C19 C 0.9791(3) 0.9424(3) 0.8545(2) 0.0309(6) Uani 1 1 d . . . . .
H19A H 0.972910 0.983573 0.912820 0.046 Uiso 1 1 calc GR . . . .
H19B H 1.036391 0.905117 0.873313 0.046 Uiso 1 1 calc GR . . . .
H19C H 0.892221 0.886263 0.810778 0.046 Uiso 1 1 calc GR . . . .
C20 C 1.1724(3) 1.1112(3) 0.8711(2) 0.0315(7) Uani 1 1 d . . . . .
H20A H 1.211238 1.161223 0.837017 0.047 Uiso 1 1 calc GR . . . .
H20B H 1.226982 1.072367 0.892242 0.047 Uiso 1 1 calc GR . . . .
H20C H 1.166150 1.155150 0.928016 0.047 Uiso 1 1 calc GR . . . .
C21 C 0.8207(2) 0.9165(2) 0.57160(18) 0.0178(5) Uani 1 1 d . . . . .
H21A H 0.916140 0.944235 0.588869 0.021 Uiso 1 1 calc R . . . .
H21B H 0.781936 0.917299 0.504409 0.021 Uiso 1 1 calc R . . . .
C22 C 0.7656(2) 0.7971(2) 0.57617(18) 0.0170(5) Uani 1 1 d . . . . .
H22A H 0.795326 0.750472 0.537277 0.020 Uiso 1 1 calc R . . . .
H22B H 0.797633 0.797086 0.644412 0.020 Uiso 1 1 calc R . . . .
C23 C 0.1669(3) 0.4508(2) 0.15170(19) 0.0200(5) Uani 1 1 d . . . . .
H23 H 0.146578 0.399610 0.086367 0.024 Uiso 1 1 calc R . . . .
C24 C 0.0564(3) 0.4877(3) 0.1409(3) 0.0409(8) Uani 1 1 d . . . . .
H24A H 0.068873 0.534594 0.204267 0.061 Uiso 1 1 calc GR . . . .
H24B H -0.026800 0.421666 0.116832 0.061 Uiso 1 1 calc GR . . . .
H24C H 0.055740 0.530762 0.094598 0.061 Uiso 1 1 calc GR . . . .
C25 C 0.1636(3) 0.3797(3) 0.2208(3) 0.0356(7) Uani 1 1 d . . . . .
H25A H 0.235890 0.357063 0.229177 0.053 Uiso 1 1 calc GR . . . .
H25B H 0.080865 0.312929 0.193361 0.053 Uiso 1 1 calc GR . . . .
H25C H 0.172100 0.423627 0.284057 0.053 Uiso 1 1 calc GR . . . .
C26 C 0.3122(3) 0.6377(2) 0.08190(19) 0.0197(5) Uani 1 1 d . . . . .
H26 H 0.229533 0.647641 0.071964 0.024 Uiso 1 1 calc R . . . .
C27 C 0.2947(3) 0.5627(3) -0.0166(2) 0.0272(6) Uani 1 1 d . . . . .
H27A H 0.375447 0.554035 -0.011802 0.041 Uiso 1 1 calc GR . . . .
H27B H 0.273942 0.597380 -0.067347 0.041 Uiso 1 1 calc GR . . . .
H27C H 0.223474 0.489003 -0.033202 0.041 Uiso 1 1 calc GR . . . .
C28 C 0.4203(4) 0.7548(3) 0.1083(3) 0.0372(8) Uani 1 1 d . . . . .
H28A H 0.417834 0.805438 0.163236 0.056 Uiso 1 1 calc GR . . . .
H28B H 0.407069 0.782837 0.052155 0.056 Uiso 1 1 calc GR . . . .
H28C H 0.505051 0.750940 0.126515 0.056 Uiso 1 1 calc GR . . . .
C29 C 0.4514(3) 0.5029(2) 0.1849(2) 0.0199(5) Uani 1 1 d . . . . .
H29 H 0.471404 0.486843 0.248506 0.024 Uiso 1 1 calc R . . . .
C30 C 0.4008(3) 0.3901(3) 0.1062(2) 0.0287(6) Uani 1 1 d . . . . .
H30A H 0.320771 0.337282 0.109074 0.043 Uiso 1 1 calc GR . . . .
H30B H 0.466874 0.360079 0.117562 0.043 Uiso 1 1 calc GR . . . .
H30C H 0.382442 0.401124 0.041892 0.043 Uiso 1 1 calc GR . . . .
C31 C 0.5825(3) 0.5838(3) 0.1864(2) 0.0261(6) Uani 1 1 d . . . . .
H31A H 0.570134 0.598521 0.123646 0.039 Uiso 1 1 calc GR . . . .
H31B H 0.645020 0.550012 0.198022 0.039 Uiso 1 1 calc GR . . . .
H31C H 0.615837 0.654247 0.238485 0.039 Uiso 1 1 calc GR . . . .
C32 C 0.4234(2) 0.6476(2) 0.38096(18) 0.0159(5) Uani 1 1 d . . . . .
H32A H 0.379743 0.565502 0.366800 0.019 Uiso 1 1 calc R . . . .
H32B H 0.390498 0.682631 0.426126 0.019 Uiso 1 1 calc R . . . .
C33 C 0.5720(2) 0.6863(2) 0.43289(18) 0.0170(5) Uani 1 1 d . . . . .
H33A H 0.591885 0.619761 0.426552 0.020 Uiso 1 1 calc R . . . .
H33B H 0.618825 0.734084 0.399857 0.020 Uiso 1 1 calc R . . . .
Li1 Li 0.3098(4) 0.7650(4) 0.3492(3) 0.0213(9) Uani 1 1 d . . . . .
Li2 Li 0.4970(5) 1.1673(4) 0.6815(3) 0.0218(9) Uani 1 1 d . . . . .

loop_
_atom_site_aniso_label
_atom_site_aniso_U_11
_atom_site_aniso_U_22
_atom_site_aniso_U_33
_atom_site_aniso_U_23
_atom_site_aniso_U_13
_atom_site_aniso_U_12
U1 0.01144(4) 0.00949(5) 0.01194(4) 0.00354(3) 0.00467(3) 0.00479(3)
Si1 0.0150(3) 0.0164(3) 0.0214(3) 0.0087(3) 0.0098(3) 0.0067(2)
Si2 0.0125(3) 0.0154(3) 0.0137(3) 0.0008(2) 0.0035(2) 0.0044(2)
Si3 0.0153(3) 0.0131(3) 0.0131(3) 0.0014(2) 0.0038(2) 0.0063(2)
N1 0.0164(10) 0.0146(10) 0.0180(10) 0.0080(8) 0.0081(8) 0.0060(8)
N2 0.0122(9) 0.0139(9) 0.0146(9) 0.0006(8) 0.0049(8) 0.0035(8)
N3 0.0184(10) 0.0152(10) 0.0148(10) 0.0033(8) 0.0049(8) 0.0079(8)
N4 0.0148(10) 0.0141(9) 0.0137(10) 0.0028(8) 0.0051(8) 0.0052(8)
N5 0.0147(9) 0.0112(9) 0.0121(9) 0.0021(7) 0.0033(7) 0.0066(8)
C1 0.0220(13) 0.0255(13) 0.0219(13) 0.0101(11) 0.0114(10) 0.0139(11)
C2 0.0248(14) 0.0363(16) 0.0309(15) 0.0091(13) 0.0087(12) 0.0190(13)
C3 0.0314(15) 0.0216(13) 0.0300(15) 0.0091(12) 0.0177(12) 0.0144(12)
C4 0.0183(13) 0.0219(13) 0.0385(16) 0.0097(12) 0.0139(12) 0.0058(10)
C5 0.0429(19) 0.0213(15) 0.055(2) 0.0161(15) 0.0194(17) 0.0097(14)
C6 0.0241(14) 0.0219(14) 0.0363(17) 0.0021(12) 0.0077(12) 0.0035(11)
C7 0.0245(14) 0.0320(15) 0.0254(14) 0.0153(12) 0.0160(11) 0.0121(12)
C8 0.0305(16) 0.0477(19) 0.0337(16) 0.0232(15) 0.0225(13) 0.0196(14)
C9 0.0321(16) 0.0440(18) 0.0228(14) 0.0137(14) 0.0136(12) 0.0086(14)
C10 0.0211(12) 0.0172(12) 0.0167(12) 0.0071(10) 0.0088(10) 0.0086(10)
C11 0.0186(12) 0.0149(11) 0.0177(12) 0.0068(9) 0.0056(9) 0.0092(9)
C12 0.0186(12) 0.0229(13) 0.0164(12) 0.0019(10) 0.0064(10) 0.0091(10)
C13 0.0274(14) 0.0288(14) 0.0214(13) 0.0001(11) 0.0139(11) 0.0061(12)
C14 0.0273(14) 0.0229(13) 0.0198(13) -0.0045(11) 0.0069(11) 0.0089(11)
C15 0.0155(12) 0.0204(13) 0.0216(13) 0.0018(10) 0.0042(10) 0.0014(10)
C16 0.0262(14) 0.0190(13) 0.0332(15) 0.0082(12) 0.0117(12) 0.0056(11)
C17 0.0201(13) 0.0310(15) 0.0291(15) 0.0087(12) 0.0125(11) 0.0057(11)
C18 0.0239(13) 0.0276(14) 0.0168(12) 0.0022(11) 0.0038(10) 0.0139(11)
C19 0.0354(16) 0.0315(16) 0.0273(15) 0.0114(13) 0.0075(12) 0.0173(13)
C20 0.0210(14) 0.0384(17) 0.0277(15) 0.0029(13) 0.0007(11) 0.0142(13)
C21 0.0150(11) 0.0218(13) 0.0146(11) 0.0021(10) 0.0054(9) 0.0072(10)
C22 0.0149(11) 0.0200(12) 0.0157(11) 0.0008(9) 0.0032(9) 0.0110(10)
C23 0.0188(12) 0.0171(12) 0.0184(12) 0.0002(10) 0.0048(10) 0.0055(10)
C24 0.0241(15) 0.0282(16) 0.067(2) 0.0073(16) 0.0154(16) 0.0119(13)
C25 0.0256(15) 0.0324(16) 0.0373(17) 0.0158(14) 0.0074(13) -0.0002(13)
C26 0.0242(13) 0.0199(12) 0.0160(12) 0.0042(10) 0.0065(10) 0.0114(10)
C27 0.0352(16) 0.0340(16) 0.0168(13) 0.0066(12) 0.0100(11) 0.0195(13)
C28 0.047(2) 0.0257(15) 0.0304(16) 0.0135(13) 0.0076(14) 0.0078(14)
C29 0.0216(13) 0.0213(13) 0.0183(12) 0.0037(10) 0.0064(10) 0.0123(10)
C30 0.0330(16) 0.0272(15) 0.0273(15) 0.0021(12) 0.0071(12) 0.0203(13)
C31 0.0202(13) 0.0347(15) 0.0247(14) 0.0059(12) 0.0085(11) 0.0144(12)
C32 0.0174(11) 0.0140(11) 0.0140(11) 0.0016(9) 0.0041(9) 0.0066(9)
C33 0.0173(12) 0.0169(12) 0.0164(12) 0.0010(9) 0.0053(9) 0.0094(9)
Li1 0.018(2) 0.019(2) 0.021(2) 0.0019(18) 0.0074(17) 0.0050(17)
Li2 0.028(2) 0.018(2) 0.022(2) 0.0036(18) 0.0142(19) 0.0107(18)

loop_
_atom_type_symbol
_atom_type_description
_atom_type_scat_dispersion_real
_atom_type_scat_dispersion_imag
_atom_type_scat_source
C C 0.0181 0.0091 'International Tables Vol C Tables 4.2.6.8 and 6.1.1.4'
H H 0.0000 0.0000 'International Tables Vol C Tables 4.2.6.8 and 6.1.1.4'
Li Li 0.0008 0.0003 'International Tables Vol C Tables 4.2.6.8 and 6.1.1.4'
N N 0.0311 0.0180 'International Tables Vol C Tables 4.2.6.8 and 6.1.1.4'
Si Si 0.2541 0.3302 'International Tables Vol C Tables 4.2.6.8 and 6.1.1.4'
U U -4.3638 13.4090 'International Tables Vol C Tables 4.2.6.8 and 6.1.1.4'

loop_
_exptl_crystal_face_index_h
_exptl_crystal_face_index_k
_exptl_crystal_face_index_l
_exptl_crystal_face_perp_dist
_exptl_oxdiff_crystal_face_indexfrac_h
_exptl_oxdiff_crystal_face_indexfrac_k
_exptl_oxdiff_crystal_face_indexfrac_l
_exptl_oxdiff_crystal_face_x
_exptl_oxdiff_crystal_face_y
_exptl_oxdiff_crystal_face_z
0 8 -4 0.0712 0.1496 8.0053 -4.1795 0.0055 0.2617 0.9653
-4 2 -6 0.0264 -4.2070 1.8300 -6.0246 0.0249 0.9907 -0.1337
0 -8 4 0.0743 -0.1973 -7.9960 4.1176 -0.0052 -0.2509 -0.9682
4 -2 6 0.0396 4.2070 -1.8300 6.0246 -0.0249 -0.9907 0.1337
1 8 -2 0.0791 0.5591 7.8303 -1.7986 -0.1121 0.0008 0.9942
-5 7 4 0.0582 -4.6937 6.7394 4.4493 -0.8488 0.0204 0.5282
-6 4 7 0.0545 -6.1365 4.0865 6.5112 -0.9930 0.0249 0.1120
-6 0 7 0.0616 -6.2472 -0.3124 7.2858 -0.9005 0.0236 -0.4336
-1 -8 2 0.0755 -0.9454 -7.6711 2.2228 0.0520 0.0007 -0.9991
6 -3 -7 0.0394 6.3749 -2.8859 -6.9639 0.9980 -0.0253 0.0501
4 -2 7 0.0248 3.5248 -1.5551 6.7308 -0.1280 -0.9840 0.1238
-2 0 -8 0.0183 -2.1260 0.2623 -7.5927 0.3268 0.9260 -0.1887
-7 2 0 0.0370 -7.3534 2.4630 0.4028 -0.6324 0.7396 -0.2306
0 8 -1 0.0647 0.4055 7.8302 -1.2616 -0.1574 -0.0315 0.9876

loop_
_geom_angle_atom_site_label_1
_geom_angle_atom_site_label_2
_geom_angle_atom_site_label_3
_geom_angle
_geom_angle_site_symmetry_1
_geom_angle_site_symmetry_3
_geom_angle_publ_flag
N1 U1 N4 69.19(7) . . ?
N2 U1 N1 107.76(7) . . ?
N2 U1 N4 70.44(7) . . ?
N5 U1 N1 121.25(8) . . ?
N5 U1 N1 118.79(8) 2_676 . ?
N5 U1 N2 106.48(8) . . ?
N5 U1 N2 122.36(7) 2_676 . ?
N5 U1 N4 169.22(7) . . ?
N5 U1 N4 95.44(7) 2_676 . ?
N5 U1 N5 77.34(8) . 2_676 ?
N1 Si1 C1 104.08(11) . . ?
N1 Si1 C4 115.50(12) . . ?
N1 Si1 C7 114.08(12) . . ?
C1 Si1 C4 107.29(13) . . ?
C1 Si1 C7 112.27(13) . . ?
C7 Si1 C4 103.66(14) . . ?
N2 Si2 C12 107.99(11) . . ?
N2 Si2 C15 111.40(11) . . ?
N2 Si2 C18 113.07(12) . . ?
C12 Si2 C15 105.89(13) . . ?
C12 Si2 C18 112.62(12) . . ?
C15 Si2 C18 105.67(13) . . ?
N3 Si3 C23 115.71(11) . . ?
N3 Si3 C26 106.55(11) . . ?
N3 Si3 C29 110.82(11) . . ?
C23 Si3 C29 105.80(12) . . ?
C26 Si3 C23 105.99(12) . . ?
C26 Si3 C29 111.98(12) . . ?
Si1 N1 U1 134.12(12) . . ?
C10 N1 U1 108.41(15) . . ?
C10 N1 Si1 117.46(16) . . ?
Si2 N2 U1 136.73(11) . . ?
C21 N2 U1 105.78(14) . . ?
C21 N2 Si2 117.41(16) . . ?
Si3 N3 Li1 134.66(19) . . ?
Si3 N3 Li2 125.96(18) . 2_676 ?
C32 N3 Si3 117.58(17) . . ?
C32 N3 Li1 88.3(2) . . ?
C32 N3 Li2 105.9(2) . 2_676 ?
Li1 N3 Li2 73.2(2) . 2_676 ?
C11 N4 U1 106.51(14) . . ?
C11 N4 C22 111.9(2) . . ?
C22 N4 U1 103.76(14) . . ?
C33 N4 U1 114.16(15) . . ?
C33 N4 C11 111.61(19) . . ?
C33 N4 C22 108.73(19) . . ?
U1 N5 U1 102.66(8) . 2_676 ?
Li1 N5 U1 119.16(17) 2_676 . ?
Li1 N5 U1 114.60(17) 2_676 2_676 ?
Li2 N5 U1 126.61(17) . . ?
Li2 N5 U1 119.41(18) . 2_676 ?
Li2 N5 Li1 72.8(2) . 2_676 ?
Si1 C1 H1 106.0 . . ?
C2 C1 Si1 116.0(2) . . ?
C2 C1 H1 106.0 . . ?
C2 C1 C3 109.5(2) . . ?
C3 C1 Si1 112.5(2) . . ?
C3 C1 H1 106.0 . . ?
C1 C2 H2A 109.5 . . ?
C1 C2 H2B 109.5 . . ?
C1 C2 H2C 109.5 . . ?
H2A C2 H2B 109.5 . . ?
H2A C2 H2C 109.5 . . ?
H2B C2 H2C 109.5 . . ?
C1 C3 H3A 109.5 . . ?
C1 C3 H3B 109.5 . . ?
C1 C3 H3C 109.5 . . ?
H3A C3 H3B 109.5 . . ?
H3A C3 H3C 109.5 . . ?
H3B C3 H3C 109.5 . . ?
Si1 C4 H4 106.4 . . ?
C5 C4 Si1 114.7(2) . . ?
C5 C4 H4 106.4 . . ?
C6 C4 Si1 112.7(2) . . ?
C6 C4 H4 106.4 . . ?
C6 C4 C5 109.6(3) . . ?
C4 C5 H5A 109.5 . . ?
C4 C5 H5B 109.5 . . ?
C4 C5 H5C 109.5 . . ?
H5A C5 H5B 109.5 . . ?
H5A C5 H5C 109.5 . . ?
H5B C5 H5C 109.5 . . ?
C4 C6 H6A 109.5 . . ?
C4 C6 H6B 109.5 . . ?
C4 C6 H6C 109.5 . . ?
H6A C6 H6B 109.5 . . ?
H6A C6 H6C 109.5 . . ?
H6B C6 H6C 109.5 . . ?
Si1 C7 H7 105.9 . . ?
C8 C7 Si1 112.5(2) . . ?
C8 C7 H7 105.9 . . ?
C9 C7 Si1 115.28(19) . . ?
C9 C7 H7 105.9 . . ?
C9 C7 C8 110.5(3) . . ?
C7 C8 H8A 109.5 . . ?
C7 C8 H8B 109.5 . . ?
C7 C8 H8C 109.5 . . ?
H8A C8 H8B 109.5 . . ?
H8A C8 H8C 109.5 . . ?
H8B C8 H8C 109.5 . . ?
C7 C9 H9A 109.5 . . ?
C7 C9 H9B 109.5 . . ?
C7 C9 H9C 109.5 . . ?
H9A C9 H9B 109.5 . . ?
H9A C9 H9C 109.5 . . ?
H9B C9 H9C 109.5 . . ?
N1 C10 H10A 109.3 . . ?
N1 C10 H10B 109.3 . . ?
N1 C10 C11 111.5(2) . . ?
H10A C10 H10B 108.0 . . ?
C11 C10 H10A 109.3 . . ?
C11 C10 H10B 109.3 . . ?
N4 C11 C10 109.8(2) . . ?
N4 C11 H11A 109.7 . . ?
N4 C11 H11B 109.7 . . ?
C10 C11 H11A 109.7 . . ?
C10 C11 H11B 109.7 . . ?
H11A C11 H11B 108.2 . . ?
Si2 C12 H12 106.5 . . ?
C13 C12 Si2 114.69(19) . . ?
C13 C12 H12 106.5 . . ?
C13 C12 C14 109.7(2) . . ?
C14 C12 Si2 112.45(19) . . ?
C14 C12 H12 106.5 . . ?
C12 C13 H13A 109.5 . . ?
C12 C13 H13B 109.5 . . ?
C12 C13 H13C 109.5 . . ?
H13A C13 H13B 109.5 . . ?
H13A C13 H13C 109.5 . . ?
H13B C13 H13C 109.5 . . ?
C12 C14 H14A 109.5 . . ?
C12 C14 H14B 109.5 . . ?
C12 C14 H14C 109.5 . . ?
H14A C14 H14B 109.5 . . ?
H14A C14 H14C 109.5 . . ?
H14B C14 H14C 109.5 . . ?
Si2 C15 H15 108.3 . . ?
C16 C15 Si2 110.35(19) . . ?
C16 C15 H15 108.3 . . ?
C16 C15 C17 109.3(2) . . ?
C17 C15 Si2 112.2(2) . . ?
C17 C15 H15 108.3 . . ?
C15 C16 H16A 109.5 . . ?
C15 C16 H16B 109.5 . . ?
C15 C16 H16C 109.5 . . ?
H16A C16 H16B 109.5 . . ?
H16A C16 H16C 109.5 . . ?
H16B C16 H16C 109.5 . . ?
C15 C17 H17A 109.5 . . ?
C15 C17 H17B 109.5 . . ?
C15 C17 H17C 109.5 . . ?
H17A C17 H17B 109.5 . . ?
H17A C17 H17C 109.5 . . ?
H17B C17 H17C 109.5 . . ?
Si2 C18 H18 106.0 . . ?
C19 C18 Si2 114.2(2) . . ?
C19 C18 H18 106.0 . . ?
C19 C18 C20 108.8(2) . . ?
C20 C18 Si2 115.2(2) . . ?
C20 C18 H18 106.0 . . ?
C18 C19 H19A 109.5 . . ?
C18 C19 H19B 109.5 . . ?
C18 C19 H19C 109.5 . . ?
H19A C19 H19B 109.5 . . ?
H19A C19 H19C 109.5 . . ?
H19B C19 H19C 109.5 . . ?
C18 C20 H20A 109.5 . . ?
C18 C20 H20B 109.5 . . ?
C18 C20 H20C 109.5 . . ?
H20A C20 H20B 109.5 . . ?
H20A C20 H20C 109.5 . . ?
H20B C20 H20C 109.5 . . ?
N2 C21 H21A 109.5 . . ?
N2 C21 H21B 109.5 . . ?
N2 C21 C22 110.6(2) . . ?
H21A C21 H21B 108.1 . . ?
C22 C21 H21A 109.5 . . ?
C22 C21 H21B 109.5 . . ?
N4 C22 C21 109.7(2) . . ?
N4 C22 H22A 109.7 . . ?
N4 C22 H22B 109.7 . . ?
C21 C22 H22A 109.7 . . ?
C21 C22 H22B 109.7 . . ?
H22A C22 H22B 108.2 . . ?
Si3 C23 H23 106.2 . . ?
C24 C23 Si3 113.6(2) . . ?
C24 C23 H23 106.2 . . ?
C24 C23 C25 109.1(3) . . ?
C25 C23 Si3 114.7(2) . . ?
C25 C23 H23 106.2 . . ?
C23 C24 H24A 109.5 . . ?
C23 C24 H24B 109.5 . . ?
C23 C24 H24C 109.5 . . ?
H24A C24 H24B 109.5 . . ?
H24A C24 H24C 109.5 . . ?
H24B C24 H24C 109.5 . . ?
C23 C25 H25A 109.5 . . ?
C23 C25 H25B 109.5 . . ?
C23 C25 H25C 109.5 . . ?
H25A C25 H25B 109.5 . . ?
H25A C25 H25C 109.5 . . ?
H25B C25 H25C 109.5 . . ?
Si3 C26 H26 106.3 . . ?
C27 C26 Si3 113.29(19) . . ?
C27 C26 H26 106.3 . . ?
C28 C26 Si3 113.5(2) . . ?
C28 C26 H26 106.3 . . ?
C28 C26 C27 110.7(3) . . ?
C26 C27 H27A 109.5 . . ?
C26 C27 H27B 109.5 . . ?
C26 C27 H27C 109.5 . . ?
H27A C27 H27B 109.5 . . ?
H27A C27 H27C 109.5 . . ?
H27B C27 H27C 109.5 . . ?
C26 C28 H28A 109.5 . . ?
C26 C28 H28B 109.5 . . ?
C26 C28 H28C 109.5 . . ?
H28A C28 H28B 109.5 . . ?
H28A C28 H28C 109.5 . . ?
H28B C28 H28C 109.5 . . ?
Si3 C29 H29 105.7 . . ?
C30 C29 Si3 116.5(2) . . ?
C30 C29 H29 105.7 . . ?
C31 C29 Si3 112.35(19) . . ?
C31 C29 H29 105.7 . . ?
C31 C29 C30 110.0(2) . . ?
C29 C30 H30A 109.5 . . ?
C29 C30 H30B 109.5 . . ?
C29 C30 H30C 109.5 . . ?
H30A C30 H30B 109.5 . . ?
H30A C30 H30C 109.5 . . ?
H30B C30 H30C 109.5 . . ?
C29 C31 H31A 109.5 . . ?
C29 C31 H31B 109.5 . . ?
C29 C31 H31C 109.5 . . ?
H31A C31 H31B 109.5 . . ?
H31A C31 H31C 109.5 . . ?
H31B C31 H31C 109.5 . . ?
N3 C32 H32A 108.6 . . ?
N3 C32 H32B 108.6 . . ?
N3 C32 C33 114.7(2) . . ?
H32A C32 H32B 107.6 . . ?
C33 C32 H32A 108.6 . . ?
C33 C32 H32B 108.6 . . ?
N4 C33 C32 113.2(2) . . ?
N4 C33 H33A 108.9 . . ?
N4 C33 H33B 108.9 . . ?
C32 C33 H33A 108.9 . . ?
C32 C33 H33B 108.9 . . ?
H33A C33 H33B 107.7 . . ?
N3 Li1 U1 126.7(2) . 2_676 ?
N3 Li1 N5 102.3(2) . 2_676 ?
N3 Li1 C16 133.4(2) . 2_676 ?
N3 Li1 Li2 53.47(17) . 2_676 ?
N5 Li1 U1 31.69(10) 2_676 2_676 ?
N5 Li1 C16 123.6(2) 2_676 2_676 ?
N5 Li1 Li2 52.76(17) 2_676 2_676 ?
C16 Li1 U1 94.87(14) 2_676 2_676 ?
Li2 Li1 U1 73.25(16) 2_676 2_676 ?
Li2 Li1 C16 156.0(3) 2_676 2_676 ?
N3 Li2 U1 100.38(18) 2_676 2_676 ?
N3 Li2 C32 30.77(11) 2_676 2_676 ?
N5 Li2 U1 32.34(11) . 2_676 ?
N5 Li2 N3 103.8(2) . 2_676 ?
N5 Li2 C32 88.16(18) . 2_676 ?
C32 Li2 U1 73.32(12) 2_676 2_676 ?

loop_
_geom_bond_atom_site_label_1
_geom_bond_atom_site_label_2
_geom_bond_distance
_geom_bond_site_symmetry_2
_geom_bond_publ_flag
U1 N1 2.369(2) . ?
U1 N2 2.348(2) . ?
U1 N3 4.398(2) . ?
U1 N4 2.776(2) . ?
U1 N5 2.208(2) 2_676 ?
U1 N5 2.153(2) . ?
Si1 N1 1.712(2) . ?
Si1 C1 1.904(3) . ?
Si1 C4 1.915(3) . ?
Si1 C7 1.906(3) . ?
Si2 N2 1.722(2) . ?
Si2 C12 1.902(3) . ?
Si2 C15 1.904(3) . ?
Si2 C18 1.913(3) . ?
Si3 N3 1.709(2) . ?
Si3 C23 1.908(3) . ?
Si3 C26 1.903(3) . ?
Si3 C29 1.908(3) . ?
N1 C10 1.483(3) . ?
N2 C21 1.478(3) . ?
N3 C32 1.468(3) . ?
N3 Li1 1.964(5) . ?
N3 Li2 1.968(5) 2_676 ?
N4 C11 1.486(3) . ?
N4 C22 1.490(3) . ?
N4 C33 1.479(3) . ?
N5 Li1 1.996(5) 2_676 ?
N5 Li2 1.953(5) . ?
C1 H1 1.0000 . ?
C1 C2 1.532(4) . ?
C1 C3 1.534(4) . ?
C2 H2A 0.9800 . ?
C2 H2B 0.9800 . ?
C2 H2C 0.9800 . ?
C3 H3A 0.9800 . ?
C3 H3B 0.9800 . ?
C3 H3C 0.9800 . ?
C4 H4 1.0000 . ?
C4 C5 1.535(5) . ?
C4 C6 1.527(5) . ?
C5 H5A 0.9800 . ?
C5 H5B 0.9800 . ?
C5 H5C 0.9800 . ?
C6 H6A 0.9800 . ?
C6 H6B 0.9800 . ?
C6 H6C 0.9800 . ?
C7 H7 1.0000 . ?
C7 C8 1.543(4) . ?
C7 C9 1.531(4) . ?
C8 H8A 0.9800 . ?
C8 H8B 0.9800 . ?
C8 H8C 0.9800 . ?
C9 H9A 0.9800 . ?
C9 H9B 0.9800 . ?
C9 H9C 0.9800 . ?
C10 H10A 0.9900 . ?
C10 H10B 0.9900 . ?
C10 C11 1.528(3) . ?
C11 H11A 0.9900 . ?
C11 H11B 0.9900 . ?
C12 H12 1.0000 . ?
C12 C13 1.533(4) . ?
C12 C14 1.533(4) . ?
C13 H13A 0.9800 . ?
C13 H13B 0.9800 . ?
C13 H13C 0.9800 . ?
C14 H14A 0.9800 . ?
C14 H14B 0.9800 . ?
C14 H14C 0.9800 . ?
C15 H15 1.0000 . ?
C15 C16 1.528(4) . ?
C15 C17 1.539(4) . ?
C16 H16A 0.9800 . ?
C16 H16B 0.9800 . ?
C16 H16C 0.9800 . ?
C17 H17A 0.9800 . ?
C17 H17B 0.9800 . ?
C17 H17C 0.9800 . ?
C18 H18 1.0000 . ?
C18 C19 1.539(4) . ?
C18 C20 1.540(4) . ?
C19 H19A 0.9800 . ?
C19 H19B 0.9800 . ?
C19 H19C 0.9800 . ?
C20 H20A 0.9800 . ?
C20 H20B 0.9800 . ?
C20 H20C 0.9800 . ?
C21 H21A 0.9900 . ?
C21 H21B 0.9900 . ?
C21 C22 1.525(4) . ?
C22 H22A 0.9900 . ?
C22 H22B 0.9900 . ?
C23 H23 1.0000 . ?
C23 C24 1.521(4) . ?
C23 C25 1.529(4) . ?
C24 H24A 0.9800 . ?
C24 H24B 0.9800 . ?
C24 H24C 0.9800 . ?
C25 H25A 0.9800 . ?
C25 H25B 0.9800 . ?
C25 H25C 0.9800 . ?
C26 H26 1.0000 . ?
C26 C27 1.543(4) . ?
C26 C28 1.532(4) . ?
C27 H27A 0.9800 . ?
C27 H27B 0.9800 . ?
C27 H27C 0.9800 . ?
C28 H28A 0.9800 . ?
C28 H28B 0.9800 . ?
C28 H28C 0.9800 . ?
C29 H29 1.0000 . ?
C29 C30 1.539(4) . ?
C29 C31 1.538(4) . ?
C30 H30A 0.9800 . ?
C30 H30B 0.9800 . ?
C30 H30C 0.9800 . ?
C31 H31A 0.9800 . ?
C31 H31B 0.9800 . ?
C31 H31C 0.9800 . ?
C32 H32A 0.9900 . ?
C32 H32B 0.9900 . ?
C32 C33 1.551(3) . ?
C33 H33A 0.9900 . ?
C33 H33B 0.9900 . ?
Li1 Li2 2.344(6) 2_676 ?

loop_
_geom_torsion_atom_site_label_1
_geom_torsion_atom_site_label_2
_geom_torsion_atom_site_label_3
_geom_torsion_atom_site_label_4
_geom_torsion
_geom_torsion_site_symmetry_1
_geom_torsion_site_symmetry_2
_geom_torsion_site_symmetry_3
_geom_torsion_site_symmetry_4
_geom_torsion_publ_flag
U1 N1 C10 C11 -66.0(2) . . . . ?
U1 N2 C21 C22 -69.2(2) . . . . ?
U1 N4 C11 C10 -25.2(2) . . . . ?
U1 N4 C22 C21 -27.7(2) . . . . ?
U1 N4 C33 C32 -56.2(2) . . . . ?
Si1 N1 C10 C11 115.2(2) . . . . ?
Si2 N2 C21 C22 108.0(2) . . . . ?
Si3 N3 C32 C33 99.8(2) . . . . ?
N1 C10 C11 N4 61.4(3) . . . . ?
N2 C21 C22 N4 66.9(3) . . . . ?
N3 C32 C33 N4 130.0(2) . . . . ?
C1 Si1 N1 U1 -2.80(19) . . . . ?
C1 Si1 N1 C10 175.64(18) . . . . ?
C4 Si1 N1 U1 114.53(17) . . . . ?
C4 Si1 N1 C10 -67.0(2) . . . . ?
C7 Si1 N1 U1 -125.48(17) . . . . ?
C7 Si1 N1 C10 53.0(2) . . . . ?
C11 N4 C22 C21 -142.1(2) . . . . ?
C11 N4 C33 C32 64.6(3) . . . . ?
C12 Si2 N2 U1 9.5(2) . . . . ?
C12 Si2 N2 C21 -166.58(18) . . . . ?
C15 Si2 N2 U1 -106.37(18) . . . . ?
C15 Si2 N2 C21 77.5(2) . . . . ?
C18 Si2 N2 U1 134.82(17) . . . . ?
C18 Si2 N2 C21 -41.3(2) . . . . ?
C22 N4 C11 C10 87.5(2) . . . . ?
C22 N4 C33 C32 -171.5(2) . . . . ?
C23 Si3 N3 C32 68.9(2) . . . . ?
C23 Si3 N3 Li1 -49.1(3) . . . . ?
C23 Si3 N3 Li2 -151.5(2) . . . 2_676 ?
C26 Si3 N3 C32 -173.59(18) . . . . ?
C26 Si3 N3 Li1 68.4(3) . . . . ?
C26 Si3 N3 Li2 -34.0(3) . . . 2_676 ?
C29 Si3 N3 C32 -51.5(2) . . . . ?
C29 Si3 N3 Li1 -169.5(3) . . . . ?
C29 Si3 N3 Li2 88.1(2) . . . 2_676 ?
C33 N4 C11 C10 -150.4(2) . . . . ?
C33 N4 C22 C21 94.2(2) . . . . ?
Li1 N3 C32 C33 -119.1(2) . . . . ?
Li2 N3 C32 C33 -47.1(3) 2_676 . . . ?
